data_2239163
loop_
_publ_author_name
'Bittencourt, Viviane Concei\,c\~ao Duarte de'
'de Vicenti, Juliano Rosa'
'Velasques, Jecika Maciel'
'Zambiazi, Priscilla Jussiane'
'Gervini, Vanessa Carratu'

_publ_section_title
;
 2-(5-Chloro-2-oxoindolin-3-ylidene)hydrazinecarbothioamide
;
_journal_issue 1
_journal_name_full 'Acta Crystallographica Section E'
_journal_page_first o64
_journal_page_last o65
_journal_paper_doi 10.1107/S1600536813033369
_journal_volume 70
_journal_year 2014
_chemical_formula_iupac 'C9 H7 Cl N4 O S'
_chemical_formula_moiety 'C9 H7 Cl N4 O S'
_chemical_formula_sum 'C9 H7 Cl N4 O S'
_chemical_formula_weight 254.70
_chemical_name_common
;
1-(5-Chloro-2-oxoindolin-3-ylidene)thiosemicarbazone
;
_chemical_name_systematic
;
2-(5-Chloro-2-oxoindolin-3-ylidene)hydrazinecarbothioamide
;
_space_group_IT_number 14
_symmetry_cell_setting monoclinic
_symmetry_space_group_name_Hall '-P 2yn'
_symmetry_space_group_name_H-M 'P 1 21/n 1'
_atom_sites_solution_hydrogens geom
_atom_sites_solution_primary direct
_atom_sites_solution_secondary difmap
_audit_creation_method SHELXL-97
_cell_angle_alpha 90.00
_cell_angle_beta 96.53(2)
_cell_angle_gamma 90.00
_cell_formula_units_Z 4
_cell_length_a 5.260(5)
_cell_length_b 15.396(10)
_cell_length_c 13.215(9)
_cell_measurement_temperature 173
_cell_measurement_theta_max 28.27
_cell_measurement_theta_min 2.04
_cell_volume 1063.2(14)
_computing_cell_refinement 'SAINT (Bruker, 2009)'
_computing_data_collection 'APEX2 (Bruker, 2009)'
_computing_data_reduction 'SAINT (Bruker, 2009)'
_computing_molecular_graphics 'DIAMOND (Brandenburg, 2006)'
_computing_publication_material 'publCIF (Westrip, 2010)'
_computing_structure_refinement 'SHELXL97 (Sheldrick, 2008)'
_computing_structure_solution 'SHELXS97 (Sheldrick, 2008)'
_diffrn_ambient_temperature 173
_diffrn_measured_fraction_theta_full 0.966
_diffrn_measured_fraction_theta_max 0.966
_diffrn_measurement_device_type 'Bruker APEXII CCD'
_diffrn_measurement_method '\f and \w'
_diffrn_radiation_monochromator 'Graphite monochromator'
_diffrn_radiation_source 'fine-focus sealed tube'
_diffrn_radiation_type MoK\a
_diffrn_radiation_wavelength 0.71073
_diffrn_reflns_av_R_equivalents 0.0140
_diffrn_reflns_av_sigmaI/netI 0.0160
_diffrn_reflns_limit_h_max 7
_diffrn_reflns_limit_h_min -6
_diffrn_reflns_limit_k_max 18
_diffrn_reflns_limit_k_min -20
_diffrn_reflns_limit_l_max 17
_diffrn_reflns_limit_l_min -17
_diffrn_reflns_number 6939
_diffrn_reflns_theta_full 28.27
_diffrn_reflns_theta_max 28.27
_diffrn_reflns_theta_min 2.04
_exptl_absorpt_coefficient_mu 0.537
_exptl_absorpt_correction_T_max 0.7457
_exptl_absorpt_correction_T_min 0.6386
_exptl_absorpt_correction_type multi-scan
_exptl_absorpt_process_details '(SADABS; Bruker, 2009)'
_exptl_crystal_colour yellow
_exptl_crystal_density_diffrn 1.591
_exptl_crystal_density_method 'not measured'
_exptl_crystal_description block
_exptl_crystal_F_000 520
_exptl_crystal_size_max 1.27
_exptl_crystal_size_mid 0.38
_exptl_crystal_size_min 0.35
_refine_diff_density_max 0.522
_refine_diff_density_min -0.302
_refine_ls_extinction_method none
_refine_ls_goodness_of_fit_ref 0.805
_refine_ls_hydrogen_treatment mixed
_refine_ls_matrix_type full
_refine_ls_number_parameters 161
_refine_ls_number_reflns 2540
_refine_ls_number_restraints 0
_refine_ls_restrained_S_all 0.805
_refine_ls_R_factor_all 0.0311
_refine_ls_R_factor_gt 0.0290
_refine_ls_shift/su_max 0.001
_refine_ls_shift/su_mean 0.000
_refine_ls_structure_factor_coef Fsqd
_refine_ls_weighting_details 'calc w=1/[\s^2^(Fo^2^)+(0.0594P)^2^+1.1793P] where P=(Fo^2^+2Fc^2^)/3'
_refine_ls_weighting_scheme calc
_refine_ls_wR_factor_gt 0.0804
_refine_ls_wR_factor_ref 0.0835
_reflns_number_gt 2374
_reflns_number_total 2540
_reflns_threshold_expression I>2sigma(I)
_cod_data_source_file lr2119sup1.cif
_cod_data_source_block I
_cod_original_cell_volume 1063.4(14)
_cod_original_sg_symbol_H-M 'P 21/n'
_cod_database_code 2239163
_cod_database_fobs_code 2239163

loop_
_symmetry_equiv_pos_as_xyz
'x, y, z'
'-x+1/2, y+1/2, -z+1/2'
'-x, -y, -z'
'x-1/2, -y-1/2, z-1/2'

loop_
_atom_site_type_symbol
_atom_site_label
_atom_site_fract_x
_atom_site_fract_y
_atom_site_fract_z
_atom_site_U_iso_or_equiv
_atom_site_adp_type
_atom_site_calc_flag
_atom_site_refinement_flags
_atom_site_occupancy
_atom_site_symmetry_multiplicity
Cl Cl1 1.30216(7) 0.60089(2) -0.07671(3) 0.02850(11) Uani d . 1 1
S S1 0.02044(6) 0.54702(2) 0.36977(3) 0.01934(10) Uani d . 1 1
O O1 0.35742(18) 0.80256(6) 0.24115(7) 0.0187(2) Uani d . 1 1
N N1 0.3377(3) 0.47463(8) 0.24996(11) 0.0285(3) Uani d . 1 1
N N2 0.3459(2) 0.62260(7) 0.25988(8) 0.0162(2) Uani d . 1 1
N N3 0.5262(2) 0.62044(7) 0.19443(8) 0.0159(2) Uani d . 1 1
N N4 0.6662(2) 0.83859(7) 0.13477(8) 0.0166(2) Uani d . 1 1
C C1 0.2444(2) 0.54529(8) 0.28857(10) 0.0163(2) Uani d . 1 1
C C2 0.6101(2) 0.69327(8) 0.16351(9) 0.0148(2) Uani d . 1 1
C C3 0.8029(2) 0.70274(8) 0.09346(9) 0.0152(2) Uani d . 1 1
C C4 0.9460(2) 0.64250(8) 0.04630(10) 0.0173(2) Uani d . 1 1
H H4 0.9271 0.5819 0.0565 0.021 Uiso calc R 1 1
C C5 1.1187(2) 0.67488(9) -0.01663(10) 0.0189(3) Uani d . 1 1
C C6 1.1518(2) 0.76349(9) -0.03214(10) 0.0192(3) Uani d . 1 1
H H6 1.2728 0.7829 -0.0753 0.023 Uiso calc R 1 1
C C8 0.8326(2) 0.79228(8) 0.07785(9) 0.0152(2) Uani d . 1 1
C C9 0.5256(2) 0.78350(8) 0.18693(10) 0.0156(2) Uani d . 1 1
C C7 1.0070(3) 0.82389(9) 0.01575(10) 0.0180(3) Uani d . 1 1
H H7 1.0274 0.8845 0.0061 0.022 Uiso calc R 1 1
H H21 0.291(3) 0.6714(12) 0.2814(13) 0.017(4) Uiso d . 1 1
H H41 0.637(4) 0.8958(15) 0.1304(16) 0.035(5) Uiso d . 1 1
H H11 0.276(4) 0.4232(15) 0.2616(16) 0.033(5) Uiso d . 1 1
H H12 0.459(5) 0.4835(18) 0.210(2) 0.054(7) Uiso d . 1 1

loop_
_atom_site_aniso_label
_atom_site_aniso_U_11
_atom_site_aniso_U_22
_atom_site_aniso_U_33
_atom_site_aniso_U_12
_atom_site_aniso_U_13
_atom_site_aniso_U_23
Cl1 0.02824(19) 0.0271(2) 0.0332(2) 0.00156(13) 0.01668(14) -0.00782(13)
S1 0.02276(18) 0.01321(17) 0.02450(18) -0.00194(11) 0.01337(13) -0.00236(11)
O1 0.0228(5) 0.0133(4) 0.0215(5) 0.0022(3) 0.0088(4) 0.0002(3)
N1 0.0363(7) 0.0112(5) 0.0437(8) -0.0024(5) 0.0288(6) -0.0028(5)
N2 0.0209(5) 0.0099(5) 0.0195(5) 0.0005(4) 0.0093(4) 0.0002(4)
N3 0.0180(5) 0.0136(5) 0.0171(5) 0.0003(4) 0.0067(4) 0.0007(4)
N4 0.0199(5) 0.0094(5) 0.0216(5) 0.0005(4) 0.0066(4) 0.0016(4)
C1 0.0183(6) 0.0117(6) 0.0196(6) -0.0004(4) 0.0051(5) 0.0006(4)
C2 0.0169(5) 0.0117(5) 0.0163(5) 0.0010(4) 0.0040(4) 0.0002(4)
C3 0.0168(5) 0.0127(6) 0.0165(5) -0.0006(4) 0.0044(4) 0.0016(4)
C4 0.0191(6) 0.0132(6) 0.0202(6) 0.0003(4) 0.0050(5) -0.0010(4)
C5 0.0184(6) 0.0194(6) 0.0198(6) 0.0011(5) 0.0061(5) -0.0014(5)
C6 0.0179(6) 0.0216(7) 0.0191(6) -0.0028(5) 0.0059(5) 0.0018(5)
C8 0.0164(6) 0.0132(6) 0.0162(6) 0.0006(4) 0.0024(4) 0.0007(4)
C9 0.0190(6) 0.0111(5) 0.0170(6) 0.0004(4) 0.0035(4) 0.0008(4)
C7 0.0199(6) 0.0157(6) 0.0187(6) -0.0014(5) 0.0037(5) 0.0036(4)

loop_
_atom_type_symbol
_atom_type_description
_atom_type_scat_dispersion_real
_atom_type_scat_dispersion_imag
_atom_type_scat_source
C C 0.0033 0.0016 'International Tables Vol C Tables 4.2.6.8 and 6.1.1.4'
H H 0.0000 0.0000 'International Tables Vol C Tables 4.2.6.8 and 6.1.1.4'
N N 0.0061 0.0033 'International Tables Vol C Tables 4.2.6.8 and 6.1.1.4'
O O 0.0106 0.0060 'International Tables Vol C Tables 4.2.6.8 and 6.1.1.4'
S S 0.1246 0.1234 'International Tables Vol C Tables 4.2.6.8 and 6.1.1.4'
Cl Cl 0.1484 0.1585 'International Tables Vol C Tables 4.2.6.8 and 6.1.1.4'

loop_
_geom_angle_atom_site_label_1
_geom_angle_atom_site_label_2
_geom_angle_atom_site_label_3
_geom_angle
C1 N1 H11 121.0(14)
C1 N1 H12 115.4(18)
H11 N1 H12 124(2)
N3 N2 C1 118.47(11)
N3 N2 H21 121.0(12)
C1 N2 H21 120.5(12)
C2 N3 N2 118.11(11)
C9 N4 C8 111.12(11)
C9 N4 H41 123.0(14)
C8 N4 H41 125.2(14)
N1 C1 N2 115.72(13)
N1 C1 S1 125.31(10)
N2 C1 S1 118.97(10)
N3 C2 C3 125.26(11)
N3 C2 C9 128.28(12)
C3 C2 C9 106.41(10)
C4 C3 C8 121.02(12)
C4 C3 C2 132.21(12)
C8 C3 C2 106.77(11)
C3 C4 C5 116.98(13)
C3 C4 H4 121.5
C5 C4 H4 121.5
C4 C5 C6 122.65(12)
C4 C5 Cl1 118.11(11)
C6 C5 Cl1 119.23(11)
C5 C6 C7 120.06(12)
C5 C6 H6 120.0
C7 C6 H6 120.0
C7 C8 C3 121.54(12)
C7 C8 N4 129.09(12)
C3 C8 N4 109.36(11)
O1 C9 N4 127.66(12)
O1 C9 C2 126.00(11)
N4 C9 C2 106.33(11)
C8 C7 C6 117.75(13)
C8 C7 H7 121.1
C6 C7 H7 121.1

loop_
_geom_bond_atom_site_label_1
_geom_bond_atom_site_label_2
_geom_bond_distance
Cl1 C5 1.7417(16)
S1 C1 1.6816(17)
O1 C9 1.2354(18)
N1 C1 1.3196(18)
N1 H11 0.88(2)
N1 H12 0.88(3)
N2 N3 1.3548(17)
N2 C1 1.3753(17)
N2 H21 0.865(18)
N3 C2 1.2886(18)
N4 C9 1.3629(17)
N4 C8 1.4108(17)
N4 H41 0.90(2)
C2 C3 1.4561(19)
C2 C9 1.5015(19)
C3 C4 1.3863(18)
C3 C8 1.4052(19)
C4 C5 1.3919(19)
C4 H4 0.9500
C5 C6 1.393(2)
C6 C7 1.398(2)
C6 H6 0.9500
C8 C7 1.3869(19)
C7 H7 0.9500

loop_
_geom_hbond_atom_site_label_D
_geom_hbond_atom_site_label_H
_geom_hbond_atom_site_label_A
_geom_hbond_site_symmetry_A
_geom_hbond_distance_DH
_geom_hbond_distance_HA
_geom_hbond_distance_DA
_geom_hbond_angle_DHA
N2 H21 O1 . 0.865(18) 2.127(18) 2.783(2) 132.2(15)
N4 H41 S1 2 0.90(2) 2.47(2) 3.354(2) 169.5(19)
N1 H11 O1 2_545 0.88(2) 1.98(2) 2.848(2) 169(2)
N1 H12 N3 . 0.88(3) 2.15(3) 2.594(2) 110(2)
N1 H12 Cl1 3_765 0.88(3) 2.62(3) 3.342(2) 139(2)

loop_
_geom_torsion_atom_site_label_1
_geom_torsion_atom_site_label_2
_geom_torsion_atom_site_label_3
_geom_torsion_atom_site_label_4
_geom_torsion
C1 N2 N3 C2 176.25(12)
N3 N2 C1 N1 1.08(19)
N3 N2 C1 S1 180.00(9)
N2 N3 C2 C3 -179.99(11)
N2 N3 C2 C9 -3.0(2)
N3 C2 C3 C4 -2.3(2)
C9 C2 C3 C4 -179.81(13)
N3 C2 C3 C8 178.32(12)
C9 C2 C3 C8 0.79(14)
C8 C3 C4 C5 -0.01(19)
C2 C3 C4 C5 -179.33(13)
C3 C4 C5 C6 0.6(2)
C3 C4 C5 Cl1 179.81(9)
C4 C5 C6 C7 -0.5(2)
Cl1 C5 C6 C7 -179.75(10)
C4 C3 C8 C7 -0.62(19)
C2 C3 C8 C7 178.86(11)
C4 C3 C8 N4 -179.71(11)
C2 C3 C8 N4 -0.23(14)
C9 N4 C8 C7 -179.50(12)
C9 N4 C8 C3 -0.49(15)
C8 N4 C9 O1 -177.55(12)
C8 N4 C9 C2 0.97(14)
N3 C2 C9 O1 0.0(2)
C3 C2 C9 O1 177.47(12)
N3 C2 C9 N4 -178.51(13)
C3 C2 C9 N4 -1.08(13)
C3 C8 C7 C6 0.66(19)
N4 C8 C7 C6 179.56(12)
C5 C6 C7 C8 -0.11(19)
